data_4324997
loop_
_publ_author_name
'Joanna R. Webb'
'Colleen Munro-Leighton'
'Aaron W. Pierpont'
'Joshua T. Gurkin'
'T. Brent Gunnoe'
'Thomas R. Cundari'
'Michal Sabat'
'Jeffrey L. Petersen'
'Paul D. Boyle'

_publ_contact_author_address
;University of Virginia
Charlottesville VA 22904
;
_publ_contact_author_email tbg7h@virginia.edu
_publ_contact_author_name 'T. Brent Gunnoe'
_publ_contact_author_phone 434-982-2692
_publ_section_title
;
 Pt(II) and Pt(IV) Amido, Aryloxide, and Hydrocarbyl Complexes: Synthesis,
 Characterization, and Reaction with Dihydrogen and Substrates that
 Possess C-H Bonds
;
_journal_name_full 'Inorganic Chemistry'
_journal_page_first 4195
_journal_page_last 4211
_journal_paper_doi 10.1021/ic200153n
_journal_volume 50
_journal_year 2011
_chemical_formula_sum 'C25 H32 N3 Pt'
_chemical_formula_weight 569.63
_chemical_name_systematic
; 
 ? 
;
_space_group_IT_number 2
_symmetry_cell_setting triclinic
_symmetry_space_group_name_Hall '-P 1'
_symmetry_space_group_name_H-M 'P -1'
_atom_sites_solution_hydrogens geom
_atom_sites_solution_primary heavy
_atom_sites_solution_secondary difmap
_audit_creation_method SHELXL-97
_cell_angle_alpha 87.448(2)
_cell_angle_beta 73.626(2)
_cell_angle_gamma 67.519(2)
_cell_formula_units_Z 2
_cell_length_a 9.3230(4)
_cell_length_b 11.6735(5)
_cell_length_c 11.7514(5)
_cell_measurement_reflns_used 9805
_cell_measurement_temperature 110
_cell_measurement_theta_max 34.80
_cell_measurement_theta_min 2.46
_cell_volume 1130.92(9)
_computing_cell_refinement SAINT
_computing_data_collection Apex2
_computing_data_reduction SAINT
_computing_molecular_graphics NRCVAX
_computing_publication_material cif2tables.py
_computing_structure_refinement XL
_computing_structure_solution DIRDIF
_diffrn_ambient_temperature 110
_diffrn_measured_fraction_theta_full 0.948
_diffrn_measured_fraction_theta_max 0.948
_diffrn_measurement_device_type 'Bruker-Nonius X8 Apex2'
_diffrn_measurement_method 'omega and phi scans'
_diffrn_radiation_monochromator graphite
_diffrn_radiation_source 'fine-focus sealed tube'
_diffrn_radiation_type MoK\a
_diffrn_radiation_wavelength 0.71070
_diffrn_reflns_av_R_equivalents 0.0448
_diffrn_reflns_av_sigmaI/netI 0.0492
_diffrn_reflns_limit_h_max 14
_diffrn_reflns_limit_h_min -14
_diffrn_reflns_limit_k_max 17
_diffrn_reflns_limit_k_min -18
_diffrn_reflns_limit_l_max 18
_diffrn_reflns_limit_l_min -18
_diffrn_reflns_number 40326
_diffrn_reflns_theta_full 34.87
_diffrn_reflns_theta_max 34.87
_diffrn_reflns_theta_min 1.81
_exptl_absorpt_coefficient_mu 6.219
_exptl_absorpt_correction_T_max 0.7890
_exptl_absorpt_correction_T_min 0.4007
_exptl_absorpt_correction_type multi-scan
_exptl_absorpt_process_details SADABS
_exptl_crystal_colour green
_exptl_crystal_density_diffrn 1.673
_exptl_crystal_description plate
_exptl_crystal_F_000 562
_exptl_crystal_size_max 0.18
_exptl_crystal_size_mid 0.14
_exptl_crystal_size_min 0.04
_refine_diff_density_max 2.356
_refine_diff_density_min -1.298
_refine_diff_density_rms 0.170
_refine_ls_extinction_method none
_refine_ls_goodness_of_fit_ref 1.001
_refine_ls_hydrogen_treatment constr
_refine_ls_matrix_type full
_refine_ls_number_parameters 324
_refine_ls_number_reflns 9335
_refine_ls_number_restraints 0
_refine_ls_restrained_S_all 1.001
_refine_ls_R_factor_all 0.0430
_refine_ls_R_factor_gt 0.0316
_refine_ls_shift/su_max 0.002
_refine_ls_shift/su_mean 0.000
_refine_ls_structure_factor_coef Fsqd
_refine_ls_weighting_details 'calc w=1/[\s^2^(Fo^2^)+(0.0288P)^2^+0.6042P] where P=(Fo^2^+2Fc^2^)/3'
_refine_ls_weighting_scheme calc
_refine_ls_wR_factor_gt 0.0605
_refine_ls_wR_factor_ref 0.0647
_reflns_number_gt 7883
_reflns_number_total 9335
_reflns_threshold_expression &gt;2sigma(I)
_cod_data_source_file ic200153n_si_002_1.cif
_cod_data_source_block x08212
_cod_original_cell_volume 1130.92(8)
_cod_database_code 4324997

loop_
_symmetry_equiv_pos_as_xyz
'x, y, z'
'-x, -y, -z'

loop_
_atom_site_label
_atom_site_type_symbol
_atom_site_fract_x
_atom_site_fract_y
_atom_site_fract_z
_atom_site_U_iso_or_equiv
_atom_site_adp_type
_atom_site_occupancy
_atom_site_symmetry_multiplicity
_atom_site_calc_flag
_atom_site_refinement_flags
_atom_site_disorder_assembly
_atom_site_disorder_group
Pt1 Pt 0.128350(12) 0.114366(9) 0.409204(9) 0.01741(3) Uani 1 1 d . . .
N1 N -0.0261(3) 0.0811(2) 0.32967(19) 0.0163(4) Uani 1 1 d . A .
N3 N 0.0047(3) 0.2990(2) 0.4313(2) 0.0276(5) Uani 1 1 d . A .
H3N H -0.0581 0.3299 0.5032 0.033 Uiso 1 1 calc R . .
C1 C 0.2961(4) 0.1356(3) 0.4771(3) 0.0313(7) Uani 1 1 d . A .
H1A H 0.2757 0.2241 0.4848 0.047 Uiso 1 1 calc R . .
H1B H 0.4049 0.0911 0.4235 0.047 Uiso 1 1 calc R . .
H1C H 0.2884 0.1018 0.5554 0.047 Uiso 1 1 calc R . .
C2 C 0.0220(3) -0.0377(2) 0.2877(2) 0.0160(5) Uani 1 1 d . . .
C3 C -0.0611(3) -0.0699(2) 0.2214(2) 0.0196(5) Uani 1 1 d . A .
H3 H -0.0249 -0.1540 0.1927 0.024 Uiso 1 1 calc R . .
C4 C -0.1967(3) 0.0194(2) 0.1963(2) 0.0186(5) Uani 1 1 d . . .
C5 C -0.2462(3) 0.1392(3) 0.2457(3) 0.0215(5) Uani 1 1 d . A .
H5 H -0.3409 0.2027 0.2345 0.026 Uiso 1 1 calc R . .
C6 C -0.1603(3) 0.1677(3) 0.3108(3) 0.0226(5) Uani 1 1 d . . .
N2 N 0.2350(3) -0.0728(2) 0.3773(2) 0.0172(4) Uani 0.497(5) 1 d P A 1
C7 C 0.1688(3) -0.1244(2) 0.3148(3) 0.0204(5) Uani 0.497(5) 1 d P A 1
C8 C 0.2326(11) -0.2523(8) 0.3011(6) 0.0153(14) Uani 0.497(5) 1 d P A 1
H8 H 0.1800 -0.2905 0.2663 0.018 Uiso 0.497(5) 1 calc PR A 1
C9 C 0.3667(7) -0.3296(5) 0.3340(6) 0.0154(10) Uani 0.497(5) 1 d P A 1
C10 C 0.4302(10) -0.2693(8) 0.3951(7) 0.0186(14) Uani 0.497(5) 1 d P A 1
H10 H 0.5163 -0.3154 0.4275 0.022 Uiso 0.497(5) 1 calc PR A 1
C11 C 0.3680(3) -0.1486(3) 0.4062(3) 0.0252(6) Uani 0.497(5) 1 d P A 1
H11 H 0.4224 -0.1097 0.4382 0.030 Uiso 0.497(5) 1 calc PR A 1
C16 C 0.4471(6) -0.4691(5) 0.3036(5) 0.0154(10) Uani 0.497(5) 1 d P A 1
C17 C 0.3464(8) -0.5187(6) 0.2535(7) 0.0199(13) Uani 0.497(5) 1 d P A 1
H17A H 0.2378 -0.4949 0.3094 0.030 Uiso 0.497(5) 1 calc PR A 1
H17B H 0.3987 -0.6095 0.2416 0.030 Uiso 0.497(5) 1 calc PR A 1
H17C H 0.3379 -0.4836 0.1772 0.030 Uiso 0.497(5) 1 calc PR A 1
C18 C 0.6352(5) -0.5055(3) 0.2143(3) 0.0454(10) Uani 0.497(5) 1 d P A 1
H18A H 0.6316 -0.4590 0.1429 0.068 Uiso 0.497(5) 1 calc PR A 1
H18B H 0.6848 -0.5948 0.1913 0.068 Uiso 0.497(5) 1 calc PR A 1
H18C H 0.6997 -0.4839 0.2562 0.068 Uiso 0.497(5) 1 calc PR A 1
C19 C 0.4734(7) -0.5354(5) 0.4170(5) 0.0225(12) Uani 0.497(5) 1 d P A 1
H19A H 0.5558 -0.5176 0.4408 0.034 Uiso 0.497(5) 1 calc PR A 1
H19B H 0.5098 -0.6253 0.4009 0.034 Uiso 0.497(5) 1 calc PR A 1
H19C H 0.3714 -0.5054 0.4811 0.034 Uiso 0.497(5) 1 calc PR A 1
N2' N 0.2350(3) -0.0728(2) 0.3773(2) 0.0172(4) Uani 0.503(5) 1 d P A 2
C7' C 0.1688(3) -0.1244(2) 0.3148(3) 0.0204(5) Uani 0.503(5) 1 d P A 2
C8' C 0.2456(10) -0.2461(8) 0.2574(7) 0.0165(14) Uani 0.503(5) 1 d P A 2
H8' H 0.1977 -0.2740 0.2088 0.020 Uiso 0.503(5) 1 calc PR A 2
C9' C 0.3966(7) -0.3250(5) 0.2752(6) 0.0162(11) Uani 0.503(5) 1 d P A 2
C10' C 0.4557(10) -0.2766(7) 0.3487(7) 0.0183(14) Uani 0.503(5) 1 d P A 2
H10' H 0.5559 -0.3270 0.3627 0.022 Uiso 0.503(5) 1 calc PR A 2
C11' C 0.3680(3) -0.1486(3) 0.4062(3) 0.0252(6) Uani 0.503(5) 1 d P A 2
H11' H 0.4053 -0.1207 0.4626 0.030 Uiso 0.503(5) 1 calc PR A 2
C16' C 0.4819(6) -0.4575(5) 0.2174(5) 0.0186(11) Uani 0.503(5) 1 d P A 2
C17' C 0.4814(8) -0.4566(6) 0.0861(5) 0.0307(15) Uani 0.503(5) 1 d P A 2
H17D H 0.5378 -0.4047 0.0437 0.046 Uiso 0.503(5) 1 calc PR A 2
H17E H 0.3694 -0.4229 0.0820 0.046 Uiso 0.503(5) 1 calc PR A 2
H17F H 0.5368 -0.5416 0.0491 0.046 Uiso 0.503(5) 1 calc PR A 2
C18' C 0.6352(5) -0.5055(3) 0.2143(3) 0.0454(10) Uani 0.503(5) 1 d P A 2
H18D H 0.6859 -0.4468 0.1817 0.068 Uiso 0.503(5) 1 calc PR A 2
H18E H 0.6901 -0.5833 0.1638 0.068 Uiso 0.503(5) 1 calc PR A 2
H18F H 0.6443 -0.5221 0.2950 0.068 Uiso 0.503(5) 1 calc PR A 2
C19' C 0.3911(8) -0.5348(6) 0.2850(7) 0.0266(15) Uani 0.503(5) 1 d P A 2
H19D H 0.4415 -0.6195 0.2474 0.040 Uiso 0.503(5) 1 calc PR A 2
H19E H 0.2779 -0.4976 0.2836 0.040 Uiso 0.503(5) 1 calc PR A 2
H19F H 0.3952 -0.5372 0.3675 0.040 Uiso 0.503(5) 1 calc PR A 2
C12 C -0.2835(4) -0.0117(3) 0.1175(3) 0.0242(6) Uani 1 1 d . A .
C13 C -0.4051(11) 0.0991(5) 0.0891(9) 0.176(5) Uani 1 1 d . . .
H13A H -0.4840 0.1451 0.1628 0.263 Uiso 1 1 calc R A .
H13B H -0.4608 0.0748 0.0411 0.263 Uiso 1 1 calc R . .
H13C H -0.3522 0.1521 0.0442 0.263 Uiso 1 1 calc R . .
C14 C -0.1616(6) -0.0861(6) 0.0063(4) 0.0783(19) Uani 1 1 d . . .
H14A H -0.2173 -0.1105 -0.0416 0.117 Uiso 1 1 calc R A .
H14B H -0.0824 -0.1606 0.0277 0.117 Uiso 1 1 calc R . .
H14C H -0.1058 -0.0355 -0.0397 0.117 Uiso 1 1 calc R . .
C15 C -0.3641(8) -0.0968(7) 0.1825(5) 0.098(3) Uani 1 1 d . . .
H15A H -0.4606 -0.0482 0.2463 0.147 Uiso 1 1 calc R A .
H15B H -0.2879 -0.1617 0.2166 0.147 Uiso 1 1 calc R . .
H15C H -0.3957 -0.1354 0.1264 0.147 Uiso 1 1 calc R . .
C20 C 0.0088(4) 0.3806(3) 0.3458(3) 0.0301(7) Uani 1 1 d . . .
C21 C 0.0867(4) 0.3403(3) 0.2249(3) 0.0342(8) Uani 1 1 d . A .
H21 H 0.1402 0.2537 0.2026 0.041 Uiso 1 1 calc R . .
C22 C 0.0871(6) 0.4242(3) 0.1376(4) 0.0454(10) Uani 1 1 d . . .
H22 H 0.1401 0.3942 0.0568 0.055 Uiso 1 1 calc R A .
C23 C 0.0106(6) 0.5525(3) 0.1668(4) 0.0517(12) Uani 1 1 d . A .
H23 H 0.0117 0.6100 0.1070 0.062 Uiso 1 1 calc R . .
C24 C -0.0667(5) 0.5934(3) 0.2857(4) 0.0473(11) Uani 1 1 d . . .
H24 H -0.1193 0.6801 0.3072 0.057 Uiso 1 1 calc R A .
C25 C -0.0688(4) 0.5113(3) 0.3727(3) 0.0370(8) Uani 1 1 d . A .
H25 H -0.1235 0.5426 0.4531 0.044 Uiso 1 1 calc R . .

loop_
_atom_site_aniso_label
_atom_site_aniso_U_11
_atom_site_aniso_U_22
_atom_site_aniso_U_33
_atom_site_aniso_U_23
_atom_site_aniso_U_13
_atom_site_aniso_U_12
Pt1 0.01748(5) 0.01503(5) 0.01975(5) -0.00295(3) -0.00936(4) -0.00300(3)
N1 0.0168(9) 0.0128(10) 0.0193(10) 0.0007(7) -0.0073(8) -0.0041(8)
N3 0.0260(12) 0.0201(12) 0.0358(14) -0.0087(10) -0.0172(11) -0.0006(10)
C1 0.0271(14) 0.0241(15) 0.0450(19) -0.0120(13) -0.0226(14) -0.0022(12)
C2 0.0140(10) 0.0127(11) 0.0212(12) 0.0011(9) -0.0051(9) -0.0049(9)
C3 0.0180(11) 0.0126(11) 0.0292(14) -0.0021(9) -0.0086(10) -0.0054(9)
C4 0.0187(11) 0.0175(12) 0.0217(13) 0.0005(9) -0.0091(10) -0.0065(10)
C5 0.0203(12) 0.0146(12) 0.0314(15) 0.0025(10) -0.0151(11) -0.0031(10)
C6 0.0228(13) 0.0144(12) 0.0310(15) 0.0008(10) -0.0146(11) -0.0028(10)
N2 0.0167(9) 0.0159(10) 0.0198(11) 0.0042(8) -0.0077(8) -0.0057(8)
C7 0.0143(11) 0.0124(12) 0.0348(15) 0.0013(10) -0.0096(10) -0.0037(9)
C8 0.017(3) 0.017(3) 0.017(4) 0.001(3) -0.012(3) -0.007(2)
C9 0.013(2) 0.014(2) 0.018(3) 0.003(2) -0.002(2) -0.0056(18)
C10 0.014(3) 0.022(3) 0.021(4) -0.001(3) -0.007(3) -0.007(2)
C11 0.0210(12) 0.0211(14) 0.0406(17) 0.0102(12) -0.0173(12) -0.0105(11)
C16 0.015(2) 0.015(2) 0.015(3) 0.0013(17) -0.0038(18) -0.0058(18)
C17 0.016(3) 0.014(3) 0.033(4) -0.003(2) -0.011(2) -0.007(2)
C18 0.066(3) 0.0321(19) 0.0323(18) -0.0078(14) 0.0091(17) -0.0281(19)
C19 0.029(3) 0.016(3) 0.020(3) 0.0028(19) -0.010(2) -0.004(2)
N2' 0.0167(9) 0.0159(10) 0.0198(11) 0.0042(8) -0.0077(8) -0.0057(8)
C7' 0.0143(11) 0.0124(12) 0.0348(15) 0.0013(10) -0.0096(10) -0.0037(9)
C8' 0.014(3) 0.015(3) 0.021(4) -0.001(3) -0.011(3) -0.0007(19)
C9' 0.012(2) 0.012(2) 0.023(3) 0.004(2) -0.005(2) -0.0035(18)
C10' 0.018(3) 0.012(3) 0.022(4) 0.000(3) -0.008(3) -0.001(2)
C11' 0.0210(12) 0.0211(14) 0.0406(17) 0.0102(12) -0.0173(12) -0.0105(11)
C16' 0.016(2) 0.012(2) 0.026(3) -0.0003(18) -0.008(2) -0.0011(18)
C17' 0.032(3) 0.027(3) 0.022(3) -0.007(2) -0.005(2) 0.000(3)
C18' 0.066(3) 0.0321(19) 0.0323(18) -0.0078(14) 0.0091(17) -0.0281(19)
C19' 0.020(3) 0.016(3) 0.043(4) -0.001(3) -0.012(3) -0.004(2)
C12 0.0258(13) 0.0244(14) 0.0280(14) -0.0024(11) -0.0145(11) -0.0103(11)
C13 0.246(9) 0.039(3) 0.296(11) -0.038(4) -0.262(10) 0.023(4)
C14 0.063(3) 0.142(6) 0.040(2) -0.034(3) -0.012(2) -0.048(3)
C15 0.118(5) 0.202(8) 0.053(3) 0.025(4) -0.036(3) -0.139(6)
C20 0.0347(16) 0.0163(13) 0.0453(18) -0.0058(12) -0.0298(14) -0.0023(12)
C21 0.050(2) 0.0187(14) 0.0414(18) -0.0017(12) -0.0319(16) -0.0071(14)
C22 0.081(3) 0.0266(17) 0.048(2) 0.0052(15) -0.048(2) -0.0201(18)
C23 0.084(3) 0.0210(17) 0.072(3) 0.0122(17) -0.063(3) -0.0159(19)
C24 0.063(2) 0.0143(14) 0.079(3) -0.0004(16) -0.057(2) -0.0042(15)
C25 0.0391(17) 0.0175(14) 0.057(2) -0.0120(14) -0.0365(17) 0.0036(12)

loop_
_atom_type_symbol
_atom_type_description
_atom_type_scat_dispersion_real
_atom_type_scat_dispersion_imag
_atom_type_scat_source
C C 0.0033 0.0016 'International Tables Vol C Tables 4.2.6.8 and 6.1.1.4'
H H 0.0000 0.0000 'International Tables Vol C Tables 4.2.6.8 and 6.1.1.4'
N N 0.0061 0.0033 'International Tables Vol C Tables 4.2.6.8 and 6.1.1.4'
Pt Pt -1.7033 8.3905 'International Tables Vol C Tables 4.2.6.8 and 6.1.1.4'

loop_
_geom_angle_atom_site_label_1
_geom_angle_atom_site_label_2
_geom_angle_atom_site_label_3
_geom_angle
N3 Pt1 N2 173.45(9)
N3 Pt1 C1 89.25(11)
N2 Pt1 C1 97.26(11)
N3 Pt1 N1 94.55(9)
N2 Pt1 N1 78.91(9)
C1 Pt1 N1 175.08(10)
C6 N1 C2 118.9(2)
C6 N1 Pt1 125.69(18)
C2 N1 Pt1 115.24(17)
C20 N3 Pt1 126.1(2)
C20 N3 H3N 116.9
Pt1 N3 H3N 116.9
Pt1 C1 H1A 109.5
Pt1 C1 H1B 109.5
H1A C1 H1B 109.5
Pt1 C1 H1C 109.5
H1A C1 H1C 109.5
H1B C1 H1C 109.5
N1 C2 C3 121.0(2)
N1 C2 C7 114.2(2)
C3 C2 C7 124.8(2)
C2 C3 C4 121.0(2)
C2 C3 H3 119.5
C4 C3 H3 119.5
C5 C4 C3 116.0(2)
C5 C4 C12 121.9(2)
C3 C4 C12 122.0(2)
C6 C5 C4 121.3(2)
C6 C5 H5 119.4
C4 C5 H5 119.4
N1 C6 C5 121.7(2)
C11 N2 C7 117.8(2)
C11 N2 Pt1 126.29(19)
C7 N2 Pt1 115.84(17)
N2 C7 C8 116.0(4)
N2 C7 C2 115.4(2)
C8 C7 C2 127.8(4)
C7 C8 C9 125.2(7)
C7 C8 H8 117.4
C9 C8 H8 117.4
C8 C9 C10 115.0(6)
C8 C9 C16 123.9(6)
C10 C9 C16 121.0(6)
C11 C10 C9 118.1(7)
C11 C10 H10 120.9
C9 C10 H10 120.9
C10 C11 N2 127.0(4)
C10 C11 H11 116.5
N2 C11 H11 116.5
C9 C16 C17 112.7(5)
C9 C16 C19 109.0(4)
C17 C16 C19 108.6(5)
C9 C16 C18 109.6(4)
C17 C16 C18 113.0(4)
C19 C16 C18 103.5(4)
C9' C8' H8' 121.1
C10' C9' C8' 116.8(6)
C10' C9' C16' 123.4(5)
C8' C9' C16' 119.8(5)
C9' C10' H10' 118.9
C19' C16' C9' 108.2(5)
C19' C16' C17' 110.1(5)
C9' C16' C17' 109.7(5)
C16' C17' H17D 109.5
C16' C17' H17E 109.5
H17D C17' H17E 109.5
C16' C17' H17F 109.5
H17D C17' H17F 109.5
H17E C17' H17F 109.5
C16' C19' H19D 109.5
C16' C19' H19E 109.5
H19D C19' H19E 109.5
C16' C19' H19F 109.5
H19D C19' H19F 109.5
H19E C19' H19F 109.5
C13 C12 C14 111.0(5)
C13 C12 C15 109.6(5)
C14 C12 C15 105.8(4)
C13 C12 C4 112.1(3)
C14 C12 C4 109.8(3)
C15 C12 C4 108.2(3)
C12 C13 H13A 109.5
C12 C13 H13B 109.5
H13A C13 H13B 109.5
C12 C13 H13C 109.5
H13A C13 H13C 109.5
H13B C13 H13C 109.5
C12 C14 H14A 109.5
C12 C14 H14B 109.5
H14A C14 H14B 109.5
C12 C14 H14C 109.5
H14A C14 H14C 109.5
H14B C14 H14C 109.5
C12 C15 H15A 109.5
C12 C15 H15B 109.5
H15A C15 H15B 109.5
C12 C15 H15C 109.5
H15A C15 H15C 109.5
H15B C15 H15C 109.5
N3 C20 C21 121.7(3)
N3 C20 C25 121.9(3)
C21 C20 C25 116.3(3)
C22 C21 C20 121.4(3)
C22 C21 H21 119.3
C20 C21 H21 119.3
C21 C22 C23 121.1(4)
C21 C22 H22 119.5
C23 C22 H22 119.5
C24 C23 C22 118.1(4)
C24 C23 H23 121.0
C22 C23 H23 121.0
C25 C24 C23 121.4(3)
C25 C24 H24 119.3
C23 C24 H24 119.3
C24 C25 C20 121.7(3)
C24 C25 H25 119.1
C20 C25 H25 119.1

loop_
_geom_bond_atom_site_label_1
_geom_bond_atom_site_label_2
_geom_bond_distance
Pt1 N3 2.005(2)
Pt1 N2 2.026(2)
Pt1 C1 2.040(3)
Pt1 N1 2.077(2)
N1 C6 1.344(3)
N1 C2 1.353(3)
N3 C20 1.357(4)
N3 H3N 0.8800
C1 H1A 0.9800
C1 H1B 0.9800
C1 H1C 0.9800
C2 C3 1.393(4)
C2 C7 1.468(4)
C3 C4 1.395(4)
C3 H3 0.9500
C4 C5 1.390(4)
C4 C12 1.524(4)
C5 C6 1.381(4)
C5 H5 0.9500
N2 C11 1.345(3)
N2 C7 1.364(3)
C7 C8 1.378(9)
C8 C9 1.380(10)
C8 H8 0.9500
C9 C10 1.401(9)
C9 C16 1.520(7)
C10 C11 1.298(9)
C10 H10 0.9500
C11 H11 0.9500
C16 C17 1.524(8)
C16 C19 1.544(7)
C16 C18 1.670(6)
C17 H17A 0.9800
C17 H17B 0.9800
C17 H17C 0.9800
C18 H18A 0.9800
C18 H18B 0.9800
C18 H18C 0.9800
C19 H19A 0.9800
C19 H19B 0.9800
C19 H19C 0.9800
C8' C9' 1.425(10)
C8' H8' 0.9500
C9' C10' 1.386(10)
C9' C16' 1.527(7)
C10' H10' 0.9500
C16' C19' 1.517(9)
C16' C17' 1.544(8)
C17' H17D 0.9800
C17' H17E 0.9800
C17' H17F 0.9800
C19' H19D 0.9800
C19' H19E 0.9800
C19' H19F 0.9800
C12 C13 1.458(6)
C12 C14 1.504(5)
C12 C15 1.521(6)
C13 H13A 0.9800
C13 H13B 0.9800
C13 H13C 0.9800
C14 H14A 0.9800
C14 H14B 0.9800
C14 H14C 0.9800
C15 H15A 0.9800
C15 H15B 0.9800
C15 H15C 0.9800
C20 C21 1.409(5)
C20 C25 1.421(4)
C21 C22 1.386(5)
C21 H21 0.9500
C22 C23 1.400(5)
C22 H22 0.9500
C23 C24 1.388(6)
C23 H23 0.9500
C24 C25 1.372(6)
C24 H24 0.9500
C25 H25 0.9500

loop_
_geom_torsion_atom_site_label_1
_geom_torsion_atom_site_label_2
_geom_torsion_atom_site_label_3
_geom_torsion_atom_site_label_4
_geom_torsion
N3 Pt1 N1 C6 -1.6(2)
N2 Pt1 N1 C6 178.8(2)
C1 Pt1 N1 C6 -142.1(13)
N3 Pt1 N1 C2 174.06(19)
N2 Pt1 N1 C2 -5.57(18)
C1 Pt1 N1 C2 33.5(14)
N2 Pt1 N3 C20 -74.3(9)
C1 Pt1 N3 C20 99.4(3)
N1 Pt1 N3 C20 -77.5(2)
C6 N1 C2 C3 2.9(4)
Pt1 N1 C2 C3 -173.1(2)
C6 N1 C2 C7 -179.3(2)
Pt1 N1 C2 C7 4.8(3)
N1 C2 C3 C4 -0.2(4)
C7 C2 C3 C4 -177.8(3)
C2 C3 C4 C5 -2.7(4)
C2 C3 C4 C12 176.1(3)
C3 C4 C5 C6 2.9(4)
C12 C4 C5 C6 -175.9(3)
C2 N1 C6 C5 -2.6(4)
Pt1 N1 C6 C5 172.8(2)
C4 C5 C6 N1 -0.3(5)
N3 Pt1 N2 C11 178.4(8)
C1 Pt1 N2 C11 4.8(3)
N1 Pt1 N2 C11 -178.4(2)
N3 Pt1 N2 C7 2.2(9)
C1 Pt1 N2 C7 -171.4(2)
N1 Pt1 N2 C7 5.43(19)
C11 N2 C7 C8 8.4(5)
Pt1 N2 C7 C8 -175.0(4)
C11 N2 C7 C2 178.9(2)
Pt1 N2 C7 C2 -4.6(3)
N1 C2 C7 N2 -0.2(3)
C3 C2 C7 N2 177.5(3)
N1 C2 C7 C8 168.9(5)
C3 C2 C7 C8 -13.4(6)
N2 C7 C8 C9 -7.3(9)
C2 C7 C8 C9 -176.4(5)
C7 C8 C9 C10 5.8(10)
C7 C8 C9 C16 -171.8(6)
C8 C9 C10 C11 -5.7(9)
C16 C9 C10 C11 172.0(6)
C9 C10 C11 N2 8.3(9)
C7 N2 C11 C10 -9.8(6)
Pt1 N2 C11 C10 174.0(5)
C8 C9 C16 C17 -10.9(8)
C10 C9 C16 C17 171.7(6)
C8 C9 C16 C19 -131.5(7)
C10 C9 C16 C19 51.1(7)
C8 C9 C16 C18 115.9(6)
C10 C9 C16 C18 -61.6(7)
C10' C9' C16' C19' 103.9(7)
C8' C9' C16' C19' -74.0(8)
C10' C9' C16' C17' -136.0(7)
C8' C9' C16' C17' 46.1(8)
C5 C4 C12 C13 7.7(6)
C3 C4 C12 C13 -171.1(6)
C5 C4 C12 C14 131.6(4)
C3 C4 C12 C14 -47.1(4)
C5 C4 C12 C15 -113.4(4)
C3 C4 C12 C15 67.9(5)
Pt1 N3 C20 C21 9.0(4)
Pt1 N3 C20 C25 -172.7(2)
N3 C20 C21 C22 178.4(3)
C25 C20 C21 C22 0.0(5)
C20 C21 C22 C23 0.4(6)
C21 C22 C23 C24 -0.5(6)
C22 C23 C24 C25 0.0(6)
C23 C24 C25 C20 0.4(5)
N3 C20 C25 C24 -178.8(3)
C21 C20 C25 C24 -0.4(5)
